data_4343697
loop_
_publ_author_name
'Zalkin, A.'
'Ruben, H.'
'Templeton, D.H.'

_publ_section_title
;
 Structure of pentakis(urea)dioxouranium(VI) nitrate, U O2 (O C (N H2)2)5
 (N O3)2
;
_journal_name_full 'Inorganic Chemistry'
_journal_page_first 519
_journal_page_last 521
_journal_volume 18
_journal_year 1979
_chemical_formula_sum 'C5 H20 N12 O13 U'
_chemical_name_systematic 'U O2 (O C (N H2)2)5 (N O3)2'
_space_group_IT_number 14
_symmetry_space_group_name_Hall '-P 2yn'
_symmetry_space_group_name_H-M 'P 1 21/n 1'
_cell_angle_alpha 90
_cell_angle_beta 106.31
_cell_angle_gamma 90
_cell_formula_units_Z 4
_cell_length_a 15.944
_cell_length_b 8.952
_cell_length_c 15.394
_cell_volume 2108.773
_citation_journal_id_ASTM INOCAJ
_cod_data_source_file Zalkin_INOCAJ_1979_547.cif
_cod_data_source_block C5H20N12O13U1
_cod_original_sg_symbol_Hall '-P 2ybc (x-z,y,z)'
_cod_original_formula_sum 'C5 H20 N12 O13 U1'
_cod_database_code 4343697

loop_
_symmetry_equiv_pos_as_xyz
x,y,z
-x+1/2,y+1/2,-z+1/2
-x,-y,-z
x-1/2,-y-1/2,z-1/2

loop_
_atom_site_label
_atom_site_type_symbol
_atom_site_fract_x
_atom_site_fract_y
_atom_site_fract_z
_atom_site_occupancy
_atom_site_U_iso_or_equiv
O9 O-2 0.7213 0.1643 0.4926 1 0.0
C3 C+4 0.0671 0.184 0.1312 1 0.0
U1 U+6 0.10526 0.23262 0.35415 1 0.0
N2 N-3 0.3484 0.3197 0.593 1 0.0
N4 N-3 0.308 0.2755 0.2204 1 0.0
O11 O-2 0.0014 0.2446 0.7611 1 0.0
N6 N-3 0.0677 0.322 0.1021 1 0.0
O6 O-2 0.0933 0.0518 0.3944 1 0.0
N12 N+5 0.0592 0.1723 0.8174 1 0.0
N8 N-3 0.8867 0.175 0.418 1 0.0
N10 N-3 0.1122 0.1836 0.6007 1 0.0
N1 N-3 0.2544 0.5006 0.5172 1 0.0
N7 N-3 0.8104 0.306 0.2907 1 0.0
O8 O-2 0.6173 0.005 0.4578 1 0.0
C4 C+4 0.886 0.243 0.3415 1 0.0
N3 N-3 0.3676 0.1744 0.3638 1 0.0
O10 O-2 0.708 0.0237 0.3782 1 0.0
O4 O-2 -0.0473 0.2691 0.3158 1 0.0
O7 O-2 0.1176 0.4166 0.3192 1 0.0
O12 O-2 0.0511 0.1518 0.893 1 0.0
O5 O-2 0.0692 0.3429 0.4807 1 0.0
C2 C+4 0.2976 0.205 0.294 1 0.0
N11 N+5 0.6821 0.0652 0.4426 1 0.0
O1 O-2 0.2351 0.2567 0.4749 1 0.0
C1 C+4 0.2775 0.359 0.5269 1 0.0
O2 O-2 0.2221 0.1642 0.2981 1 0.0
N5 N-3 0.0893 0.078 0.0839 1 0.0
N9 N-3 0.025 0.3883 0.6045 1 0.0
O3 O-2 0.047 0.1537 0.2019 1 0.0
C5 C+4 0.0691 0.306 0.5612 1 0.0
O13 O-2 0.1235 0.1202 0.7956 1 0.0
